data_2223003
loop_
_publ_author_name
'Zhang, Ya-Wen'
'Wang, Jian-Quan'
'Cheng, Lin'

_publ_section_title
;
 A second orthorhombic polymorph of
 3,5-diphenyl-4<i>H</i>-1,2,4-triazol-4-amine
;
_journal_coeditor_code BT5044
_journal_issue 9
_journal_name_full 'Acta Crystallographica Section E'
_journal_page_first o2261
_journal_paper_doi 10.1107/S1600536809033807
_journal_volume 65
_journal_year 2009
_chemical_formula_iupac 'C14 H12 N4'
_chemical_formula_moiety 'C14 H12 N4'
_chemical_formula_sum 'C14 H12 N4'
_chemical_formula_weight 236.28
_chemical_name_systematic
;
3,5-diphenyl-4<i>H</i>-1,2,4-triazol-4-amine
;
_space_group_IT_number 61
_symmetry_cell_setting orthorhombic
_symmetry_space_group_name_Hall '-P 2ac 2ab'
_symmetry_space_group_name_H-M 'P b c a'
_atom_sites_solution_hydrogens geom
_atom_sites_solution_primary direct
_atom_sites_solution_secondary difmap
_audit_creation_method SHELXL-97
_cell_angle_alpha 90.00
_cell_angle_beta 90.00
_cell_angle_gamma 90.00
_cell_formula_units_Z 8
_cell_length_a 7.5521(9)
_cell_length_b 11.2309(14)
_cell_length_c 28.278(3)
_cell_measurement_reflns_used 1617
_cell_measurement_temperature 293(2)
_cell_measurement_theta_max 27.7
_cell_measurement_theta_min 2.88
_cell_volume 2398.5(5)
_computing_cell_refinement 'SAINT (Bruker, 2000)'
_computing_data_collection 'SMART (Bruker, 2000)'
_computing_data_reduction 'SAINT (Bruker, 2000)'
_computing_molecular_graphics 'SHELXTL (Sheldrick, 2008)'
_computing_publication_material 'SHELXTL (Sheldrick, 2008)'
_computing_structure_refinement 'SHELXTL (Sheldrick, 2008)'
_computing_structure_solution 'SHELXTL (Sheldrick, 2008)'
_diffrn_ambient_temperature 293(2)
_diffrn_measured_fraction_theta_full 0.980
_diffrn_measured_fraction_theta_max 0.980
_diffrn_measurement_device_type 'Bruker SMART CCD'
_diffrn_measurement_method '\f and \w'
_diffrn_radiation_monochromator graphite
_diffrn_radiation_source 'fine-focus sealed tube'
_diffrn_radiation_type MoK\a
_diffrn_radiation_wavelength 0.71073
_diffrn_reflns_av_R_equivalents 0.0293
_diffrn_reflns_av_sigmaI/netI 0.0293
_diffrn_reflns_limit_h_max 8
_diffrn_reflns_limit_h_min -8
_diffrn_reflns_limit_k_max 13
_diffrn_reflns_limit_k_min -8
_diffrn_reflns_limit_l_max 34
_diffrn_reflns_limit_l_min -34
_diffrn_reflns_number 9495
_diffrn_reflns_theta_full 26.00
_diffrn_reflns_theta_max 26.00
_diffrn_reflns_theta_min 2.88
_exptl_absorpt_coefficient_mu 0.082
_exptl_absorpt_correction_T_max 0.9797
_exptl_absorpt_correction_T_min 0.9757
_exptl_absorpt_correction_type multi-scan
_exptl_absorpt_process_details '(SADABS; Sheldrick, 2000)'
_exptl_crystal_colour colorless
_exptl_crystal_density_diffrn 1.309
_exptl_crystal_density_method 'not measured'
_exptl_crystal_description block
_exptl_crystal_F_000 992
_exptl_crystal_size_max 0.30
_exptl_crystal_size_mid 0.28
_exptl_crystal_size_min 0.25
_refine_diff_density_max 0.164
_refine_diff_density_min -0.181
_refine_ls_extinction_coef 0.0018(7)
_refine_ls_extinction_expression Fc^*^=kFc[1+0.001xFc^2^\l^3^/sin(2\q)]^-1/4^
_refine_ls_extinction_method 'SHELXTL (Sheldrick, 2008)'
_refine_ls_goodness_of_fit_ref 1.065
_refine_ls_hydrogen_treatment constr
_refine_ls_matrix_type full
_refine_ls_number_parameters 164
_refine_ls_number_reflns 2307
_refine_ls_number_restraints 0
_refine_ls_restrained_S_all 1.065
_refine_ls_R_factor_all 0.0805
_refine_ls_R_factor_gt 0.0561
_refine_ls_shift/su_max 0.000
_refine_ls_shift/su_mean 0.000
_refine_ls_structure_factor_coef Fsqd
_refine_ls_weighting_details 'calc w=1/[\s^2^(Fo^2^)+(0.075P)^2^+0.3879P] where P=(Fo^2^+2Fc^2^)/3'
_refine_ls_weighting_scheme calc
_refine_ls_wR_factor_gt 0.1446
_refine_ls_wR_factor_ref 0.1611
_reflns_number_gt 1613
_reflns_number_total 2307
_reflns_threshold_expression I>2\s(I)
_cod_data_source_file bt5044.cif
_cod_data_source_block I
_cod_original_cell_volume 2398.4(5)
_cod_database_code 2223003
_cod_database_fobs_code 2223003

loop_
_symmetry_equiv_pos_as_xyz
'x, y, z'
'-x+1/2, -y, z+1/2'
'-x, y+1/2, -z+1/2'
'x+1/2, -y+1/2, -z'
'-x, -y, -z'
'x-1/2, y, -z-1/2'
'x, -y-1/2, z-1/2'
'-x-1/2, y-1/2, z'

loop_
_atom_site_type_symbol
_atom_site_label
_atom_site_fract_x
_atom_site_fract_y
_atom_site_fract_z
_atom_site_U_iso_or_equiv
_atom_site_adp_type
_atom_site_calc_flag
_atom_site_refinement_flags
_atom_site_occupancy
_atom_site_disorder_assembly
_atom_site_disorder_group
C C1 0.1186(4) 0.1019(2) 0.34391(9) 0.0903(8) Uani d . 1 . .
H H1A 0.1495 0.0470 0.3671 0.108 Uiso calc R 1 . .
C C2 0.0906(5) 0.0634(3) 0.29855(10) 0.1183(11) Uani d . 1 . .
H H2A 0.1035 -0.0168 0.2912 0.142 Uiso calc R 1 . .
C C3 0.0438(5) 0.1425(5) 0.26392(13) 0.1355(13) Uani d . 1 . .
H H3A 0.0215 0.1166 0.2333 0.163 Uiso calc R 1 . .
C C4 0.0307(6) 0.2600(4) 0.27534(14) 0.1452(16) Uani d . 1 . .
H H4A 0.0020 0.3147 0.2519 0.174 Uiso calc R 1 . .
C C5 0.0585(5) 0.2991(3) 0.32027(12) 0.1164(11) Uani d . 1 . .
H H5A 0.0482 0.3799 0.3270 0.140 Uiso calc R 1 . .
C C6 0.1018(3) 0.2208(2) 0.35588(9) 0.0750(7) Uani d . 1 . .
C C7 0.1304(3) 0.26686(18) 0.40343(9) 0.0672(6) Uani d . 1 . .
C C8 0.1462(2) 0.28566(15) 0.48031(9) 0.0646(6) Uani d . 1 . .
C C9 0.1367(2) 0.26276(16) 0.53087(8) 0.0623(6) Uani d . 1 . .
C C10 0.0670(3) 0.35010(19) 0.56046(10) 0.0766(7) Uani d . 1 . .
H H10A 0.0238 0.4206 0.5476 0.092 Uiso calc R 1 . .
C C11 0.0618(3) 0.3326(2) 0.60841(11) 0.0893(8) Uani d . 1 . .
H H11A 0.0159 0.3914 0.6280 0.107 Uiso calc R 1 . .
C C12 0.1239(3) 0.2287(2) 0.62747(10) 0.0901(8) Uani d . 1 . .
H H12A 0.1197 0.2171 0.6600 0.108 Uiso calc R 1 . .
C C13 0.1924(3) 0.1416(2) 0.59877(10) 0.0839(7) Uani d . 1 . .
H H13A 0.2339 0.0711 0.6120 0.101 Uiso calc R 1 . .
C C14 0.1998(3) 0.15788(18) 0.55063(9) 0.0694(6) Uani d . 1 . .
H H14A 0.2471 0.0988 0.5313 0.083 Uiso calc R 1 . .
N N1 0.1804(3) 0.37701(15) 0.41296(9) 0.0858(7) Uani d . 1 . .
N N2 0.1900(3) 0.38864(15) 0.46152(9) 0.0816(6) Uani d . 1 . .
N N3 0.1098(2) 0.20701(13) 0.44473(6) 0.0597(5) Uani d . 1 . .
N N4 0.0340(2) 0.09288(13) 0.44985(6) 0.0639(5) Uani d . 1 . .
H H4B 0.1214 0.0327 0.4533 0.077 Uiso d R 1 . .
H H4C -0.0467 0.0933 0.4756 0.077 Uiso d R 1 . .

loop_
_atom_site_aniso_label
_atom_site_aniso_U_11
_atom_site_aniso_U_22
_atom_site_aniso_U_33
_atom_site_aniso_U_12
_atom_site_aniso_U_13
_atom_site_aniso_U_23
C1 0.109(2) 0.0712(17) 0.0906(18) -0.0055(14) -0.0115(14) 0.0118(13)
C2 0.157(3) 0.103(2) 0.095(2) -0.014(2) -0.0136(18) 0.0066(18)
C3 0.147(3) 0.166(4) 0.094(2) 0.000(3) -0.009(2) 0.014(2)
C4 0.180(4) 0.142(4) 0.114(3) 0.052(3) 0.017(2) 0.053(3)
C5 0.143(3) 0.094(2) 0.112(2) 0.0370(19) 0.033(2) 0.0354(19)
C6 0.0566(13) 0.0589(13) 0.1096(18) 0.0088(10) 0.0127(11) 0.0270(13)
C7 0.0547(13) 0.0442(12) 0.1026(17) 0.0067(9) 0.0109(10) 0.0087(11)
C8 0.0410(11) 0.0299(10) 0.1228(18) -0.0006(7) 0.0057(10) -0.0089(10)
C9 0.0407(11) 0.0405(10) 0.1057(16) -0.0069(8) 0.0007(9) -0.0121(10)
C10 0.0526(13) 0.0444(12) 0.133(2) -0.0024(9) 0.0074(12) -0.0186(12)
C11 0.0712(16) 0.0771(18) 0.120(2) -0.0073(13) 0.0126(14) -0.0343(16)
C12 0.0805(18) 0.0828(18) 0.1069(19) -0.0079(14) 0.0000(13) -0.0208(15)
C13 0.0754(16) 0.0659(15) 0.110(2) -0.0029(12) -0.0134(13) -0.0073(13)
C14 0.0521(13) 0.0455(12) 0.1107(19) -0.0004(9) -0.0064(11) -0.0167(11)
N1 0.0767(14) 0.0379(10) 0.143(2) -0.0021(9) 0.0250(12) 0.0139(11)
N2 0.0750(14) 0.0409(10) 0.1290(18) -0.0081(8) 0.0187(11) -0.0036(10)
N3 0.0452(9) 0.0324(8) 0.1015(13) 0.0009(6) 0.0045(8) 0.0037(8)
N4 0.0606(11) 0.0310(8) 0.1000(13) -0.0052(7) 0.0100(8) 0.0013(7)

loop_
_atom_type_symbol
_atom_type_description
_atom_type_scat_dispersion_real
_atom_type_scat_dispersion_imag
_atom_type_scat_source
C C 0.0033 0.0016 'International Tables Vol C Tables 4.2.6.8 and 6.1.1.4'
H H 0.0000 0.0000 'International Tables Vol C Tables 4.2.6.8 and 6.1.1.4'
N N 0.0061 0.0033 'International Tables Vol C Tables 4.2.6.8 and 6.1.1.4'

loop_
_geom_angle_atom_site_label_1
_geom_angle_atom_site_label_2
_geom_angle_atom_site_label_3
_geom_angle_site_symmetry_1
_geom_angle_site_symmetry_3
_geom_angle
_geom_angle_publ_flag
C2 C1 C6 . . 121.3(3) ?
C2 C1 H1A . . 119.4 ?
C6 C1 H1A . . 119.4 ?
C3 C2 C1 . . 120.4(3) ?
C3 C2 H2A . . 119.8 ?
C1 C2 H2A . . 119.8 ?
C4 C3 C2 . . 118.6(4) ?
C4 C3 H3A . . 120.7 ?
C2 C3 H3A . . 120.7 ?
C5 C4 C3 . . 121.5(3) ?
C5 C4 H4A . . 119.2 ?
C3 C4 H4A . . 119.2 ?
C4 C5 C6 . . 120.9(3) ?
C4 C5 H5A . . 119.6 ?
C6 C5 H5A . . 119.6 ?
C5 C6 C1 . . 117.4(3) ?
C5 C6 C7 . . 118.9(3) ?
C1 C6 C7 . . 123.7(2) ?
N1 C7 N3 . . 108.7(2) ?
N1 C7 C6 . . 124.3(2) ?
N3 C7 C6 . . 126.98(19) ?
N2 C8 N3 . . 108.8(2) ?
N2 C8 C9 . . 124.41(19) ?
N3 C8 C9 . . 126.83(17) ?
C14 C9 C10 . . 119.1(2) ?
C14 C9 C8 . . 121.92(18) ?
C10 C9 C8 . . 119.0(2) ?
C11 C10 C9 . . 120.3(2) ?
C11 C10 H10A . . 119.9 ?
C9 C10 H10A . . 119.9 ?
C12 C11 C10 . . 120.1(2) ?
C12 C11 H11A . . 119.9 ?
C10 C11 H11A . . 119.9 ?
C11 C12 C13 . . 120.3(3) ?
C11 C12 H12A . . 119.9 ?
C13 C12 H12A . . 119.9 ?
C12 C13 C14 . . 120.4(2) ?
C12 C13 H13A . . 119.8 ?
C14 C13 H13A . . 119.8 ?
C13 C14 C9 . . 119.8(2) ?
C13 C14 H14A . . 120.1 ?
C9 C14 H14A . . 120.1 ?
C7 N1 N2 . . 107.83(19) ?
C8 N2 N1 . . 107.78(18) ?
C7 N3 C8 . . 106.89(17) ?
C7 N3 N4 . . 125.81(18) ?
C8 N3 N4 . . 126.36(17) ?
N3 N4 H4B . . 112.0 ?
N3 N4 H4C . . 109.5 ?
H4B N4 H4C . . 111.8 ?

loop_
_geom_bond_atom_site_label_1
_geom_bond_atom_site_label_2
_geom_bond_site_symmetry_2
_geom_bond_distance
_geom_bond_publ_flag
C1 C2 . 1.370(4) ?
C1 C6 . 1.383(3) ?
C1 H1A . 0.9300 ?
C2 C3 . 1.368(5) ?
C2 H2A . 0.9300 ?
C3 C4 . 1.362(5) ?
C3 H3A . 0.9300 ?
C4 C5 . 1.361(5) ?
C4 H4A . 0.9300 ?
C5 C6 . 1.377(3) ?
C5 H5A . 0.9300 ?
C6 C7 . 1.457(3) ?
C7 N1 . 1.321(3) ?
C7 N3 . 1.356(3) ?
C8 N2 . 1.315(2) ?
C8 N3 . 1.367(3) ?
C8 C9 . 1.454(3) ?
C9 C14 . 1.388(3) ?
C9 C10 . 1.393(3) ?
C10 C11 . 1.371(4) ?
C10 H10A . 0.9300 ?
C11 C12 . 1.368(4) ?
C11 H11A . 0.9300 ?
C12 C13 . 1.373(3) ?
C12 H12A . 0.9300 ?
C13 C14 . 1.375(3) ?
C13 H13A . 0.9300 ?
C14 H14A . 0.9300 ?
N1 N2 . 1.381(3) ?
N3 N4 . 1.411(2) ?
N4 H4B . 0.9499 ?
N4 H4C . 0.9498 ?

loop_
_geom_hbond_atom_site_label_D
_geom_hbond_atom_site_label_H
_geom_hbond_atom_site_label_A
_geom_hbond_site_symmetry_A
_geom_hbond_distance_DH
_geom_hbond_distance_HA
_geom_hbond_distance_DA
_geom_hbond_angle_DHA
N4 H4B N2 8_655 0.95 2.17 3.117(2) 177.1

loop_
_cod_related_entry_id
_cod_related_entry_database
_cod_related_entry_code
1 ChemSpider 200116
